data_1574878
loop_
_publ_author_name
'Ma, Yao'
'Li, Dongxu'
'Chen, Xin'
'Hua, Xinqiang'
'Yuan, Cheng-Shan'
'Wang, Jianguo'
'Liu, Zitong'
'Zhang, Hao-Li'
'Shao, Xiangfeng'

_publ_section_title
;
 Valence state engineering in multi-heteroatom-doped PAHs: a strategy for
 tunable photophysical properties and phototheranostic potentials.
;
_journal_issue 28
_journal_name_full 'Chemical science'
_journal_page_first 13057
_journal_page_last 13069
_journal_paper_doi 10.1039/d5sc02061a
_journal_volume 16
_journal_year 2025
_chemical_formula_moiety 'C46 H52 N O6 Se2, C F3 O3 S'
_chemical_formula_sum 'C47 H52 F3 N O9 S Se2'
_chemical_formula_weight 1021.87
_space_group_crystal_system monoclinic
_space_group_IT_number 14
_space_group_name_Hall '-P 2yn'
_space_group_name_H-M_alt 'P 1 21/n 1'
_atom_sites_solution_hydrogens geom
_atom_sites_solution_primary dual
_audit_creation_date 2021-07-02
_audit_creation_method
;
Olex2 1.3-ac4
(compiled 2019.04.23 svn.r3594 for Rigaku Oxford Diffraction, GUI svn.r5739)
;
_audit_update_record
;
2025-02-14 deposited with the CCDC.	2025-06-16 downloaded from the CCDC.
;
_cell_angle_alpha 90
_cell_angle_beta 92.9385(14)
_cell_angle_gamma 90
_cell_formula_units_Z 4
_cell_length_a 9.12078(14)
_cell_length_b 18.7864(3)
_cell_length_c 25.9913(4)
_cell_measurement_reflns_used 20592
_cell_measurement_temperature 149.99(10)
_cell_measurement_theta_max 76.7420
_cell_measurement_theta_min 2.8950
_cell_volume 4447.67(12)
_computing_cell_refinement 'CrysAlisPro 1.171.41.103a (Rigaku OD, 2021)'
_computing_data_collection 'CrysAlisPro 1.171.41.103a (Rigaku OD, 2021)'
_computing_data_reduction 'CrysAlisPro 1.171.41.103a (Rigaku OD, 2021)'
_computing_molecular_graphics 'Olex2 (Dolomanov et al., 2009)'
_computing_publication_material 'Olex2 (Dolomanov et al., 2009)'
_computing_structure_refinement 'ShelXL (Sheldrick, 2015)'
_computing_structure_solution 'ShelXT (Sheldrick, 2015)'
_diffrn_ambient_environment N~2~
_diffrn_ambient_temperature 149.99(10)
_diffrn_detector 'Hybrid Pixel Array Detector'
_diffrn_detector_area_resol_mean 10.0000
_diffrn_detector_type HyPix
_diffrn_measured_fraction_theta_full 0.996
_diffrn_measured_fraction_theta_max 0.941
_diffrn_measurement_details
;
List of Runs (angles in degrees, time in seconds):

  # Type    Start    End  Width  t~exp~   \w     \q     \k     \f   Frames
#--------------------------------------------------------------------------
  1  \w   -119.00 -68.00   0.50    0.80    --  -47.57-145.00 -55.00  102
  2  \w    -61.00 -34.00   0.50    0.80    --  -47.57 125.00-170.00   54
  3  \w    -98.00 -64.00   0.50    0.80    --  -47.57 145.00  -3.00   68
  4  \w     62.00 113.00   0.50    0.80    --   47.57 145.00  -3.00  102
  5  \w    -94.00 -69.00   0.50    3.00    -- -100.00 125.00-170.00   50
  6  \w   -152.00-127.00   0.50    3.00    -- -100.00-125.00 111.00   50
  7  \w   -125.00 -34.00   0.50    3.00    -- -100.00 145.00  -3.00  182
  8  \w     82.00 120.00   0.50    3.00    --  107.75 125.00-170.00   76
  9  \w     49.00  74.00   0.50    3.00    --  107.75-125.00 111.00   50
 10  \w     81.00 122.00   0.50    3.00    --  107.75-145.00 -55.00   82
 11  \w     35.00  66.00   0.50    3.00    --  107.75-145.00 -55.00   62
 12  \w    -26.00  21.00   0.50    0.80    --   47.57 -19.00  90.00   94
 13  \w    -23.00  23.00   0.50    0.80    --   47.57 -19.00-150.00   92
 14  \w    -13.00  22.00   0.50    0.80    --   47.57 -19.00 -60.00   70
 15  \w    -26.00  11.00   0.50    0.80    --   47.57 -19.00-180.00   74
 16  \w    -27.00  -2.00   0.50    0.80    --   47.57 -19.00   0.00   50
 17  \w   -121.00 -93.00   0.50    3.00    -- -100.00 -37.00 -60.00   56
 18  \w   -111.00 -27.00   0.50    3.00    -- -100.00 125.00 150.00  168
 19  \w   -143.00-118.00   0.50    3.00    -- -100.00-145.00 -55.00   50
 20  \w   -123.00 -90.00   0.50    3.00    -- -100.00 141.00  95.49   66
 21  \w    -77.00 -42.00   0.50    3.00    -- -100.00 141.00  95.49   70
 22  \w    -66.00 -27.00   0.50    3.00    -- -100.00  57.00-120.00   78
 23  \w   -159.00 -86.00   0.50    3.00    -- -100.00 -57.00  30.00  146
 24  \w   -169.00 -82.00   0.50    3.00    -- -100.00-125.00 -90.00  174
 25  \w     37.00  62.00   0.50    3.00    --  107.75 -57.00-120.00   50
 26  \w     35.00  60.00   0.50    3.00    --  107.75 -57.00 150.00   50
 27  \w    126.00 175.00   0.50    3.00    --  107.75  19.00 120.00   98
 28  \w     35.00  86.00   0.50    3.00    --  107.75 -77.00 120.00  102
 29  \w     46.00  90.00   0.50    3.00    --  107.75 -99.00 120.00   88
;
_diffrn_measurement_device 'four-circle diffractometer'
_diffrn_measurement_device_type 'ROD, Synergy Custom system, HyPix'
_diffrn_measurement_method '\w scans'
_diffrn_orient_matrix_type 'CrysAlisPro convention (1999,Acta A55,543-557)'
_diffrn_orient_matrix_UB_11 -0.0604865000
_diffrn_orient_matrix_UB_12 0.0707724000
_diffrn_orient_matrix_UB_13 -0.0222526000
_diffrn_orient_matrix_UB_21 -0.1190798000
_diffrn_orient_matrix_UB_22 -0.0410699000
_diffrn_orient_matrix_UB_23 -0.0319864000
_diffrn_orient_matrix_UB_31 -0.1037260000
_diffrn_orient_matrix_UB_32 0.0058624000
_diffrn_orient_matrix_UB_33 0.0447472000
_diffrn_radiation_monochromator mirror
_diffrn_radiation_probe x-ray
_diffrn_radiation_type 'Cu K\a'
_diffrn_radiation_wavelength 1.54184
_diffrn_reflns_av_R_equivalents 0.0536
_diffrn_reflns_av_unetI/netI 0.0374
_diffrn_reflns_Laue_measured_fraction_full 0.996
_diffrn_reflns_Laue_measured_fraction_max 0.941
_diffrn_reflns_limit_h_max 11
_diffrn_reflns_limit_h_min -11
_diffrn_reflns_limit_k_max 23
_diffrn_reflns_limit_k_min -23
_diffrn_reflns_limit_l_max 32
_diffrn_reflns_limit_l_min -31
_diffrn_reflns_number 35285
_diffrn_reflns_point_group_measured_fraction_full 0.996
_diffrn_reflns_point_group_measured_fraction_max 0.941
_diffrn_reflns_theta_full 67.684
_diffrn_reflns_theta_max 77.768
_diffrn_reflns_theta_min 2.904
_diffrn_source 'Rotating-anode X-ray tube'
_diffrn_source_type 'Rigaku (Cu) X-ray Source'
_exptl_absorpt_coefficient_mu 3.115
_exptl_absorpt_correction_T_max 1.00000
_exptl_absorpt_correction_T_min 0.54570
_exptl_absorpt_correction_type multi-scan
_exptl_absorpt_process_details
;
CrysAlisPro 1.171.41.103a (Rigaku Oxford Diffraction, 2021)
Empirical absorption correction using spherical harmonics,
implemented in SCALE3 ABSPACK scaling algorithm.
;
_exptl_crystal_colour 'clear dark brown'
_exptl_crystal_colour_lustre clear
_exptl_crystal_colour_modifier dark
_exptl_crystal_colour_primary brown
_exptl_crystal_density_diffrn 1.526
_exptl_crystal_description needle
_exptl_crystal_F_000 2096
_exptl_crystal_size_max 0.03
_exptl_crystal_size_mid 0.01
_exptl_crystal_size_min 0.01
_refine_diff_density_max 1.304
_refine_diff_density_min -0.999
_refine_diff_density_rms 0.128
_refine_ls_extinction_method none
_refine_ls_goodness_of_fit_ref 1.171
_refine_ls_hydrogen_treatment constr
_refine_ls_matrix_type full
_refine_ls_number_parameters 574
_refine_ls_number_reflns 8931
_refine_ls_number_restraints 0
_refine_ls_restrained_S_all 1.171
_refine_ls_R_factor_all 0.0847
_refine_ls_R_factor_gt 0.0767
_refine_ls_shift/su_max 0.001
_refine_ls_shift/su_mean 0.000
_refine_ls_structure_factor_coef Fsqd
_refine_ls_weighting_details 'w=1/[\s^2^(Fo^2^)+(0.0428P)^2^+38.7171P] where P=(Fo^2^+2Fc^2^)/3'
_refine_ls_weighting_scheme calc
_refine_ls_wR_factor_gt 0.1918
_refine_ls_wR_factor_ref 0.1948
_reflns_Friedel_coverage 0.000
_reflns_number_gt 7998
_reflns_number_total 8931
_reflns_threshold_expression 'I > 2\s(I)'
_cod_data_source_file d5sc02061a2.cif
_cod_data_source_block mayao-sech3_0702-3_auto
_cod_depositor_comments 'Adding full bibliography for 1574877--1574879.cif.'
_cod_original_cell_volume 4447.66(12)
_cod_database_code 1574878
_shelx_shelxl_version_number 2018/3
_shelx_space_group_comment
;
The symmetry employed for this shelxl refinement is uniquely defined
by the following loop, which should always be used as a source of
symmetry information in preference to the above space-group names.
They are only intended as comments.
;
_reflns_odcompleteness_completeness 99.95
_reflns_odcompleteness_iscentric 1
_reflns_odcompleteness_theta 66.97
_olex2_refinement_description
;
1. Fixed Uiso
 At 1.2 times of:
  All C(H) groups, All C(H,H) groups
 At 1.5 times of:
  All C(H,H,H) groups
2.a Secondary CH2 refined with riding coordinates:
 C26(H26A,H26B), C27(H27A,H27B), C28(H28A,H28B), C30(H30A,H30B), C31(H31A,
 H31B), C32(H32A,H32B), C34(H34A,H34B), C35(H35A,H35B), C36(H36A,H36B),
 C38(H38A,H38B), C39(H39A,H39B), C40(H40A,H40B), C43(H43A,H43B), C44(H44A,H44B),
  C45(H45A,H45B)
2.b Aromatic/amide H refined with riding coordinates:
 C21(H21), C22(H22), C23(H23), C24(H24)
2.c Idealised Me refined as rotating group:
 C29(H29A,H29B,H29C), C33(H33A,H33B,H33C), C37(H37A,H37B,H37C), C41(H41A,H41B,
 H41C), C42(H42A,H42B,H42C), C46(H46A,H46B,H46C)
;
_olex2_submission_special_instructions 'No special instructions were received'
_oxdiff_exptl_absorpt_empirical_details
;
Empirical correction (ABSPACK) includes:
- Absorption correction using spherical harmonics
- Frame scaling
;
_oxdiff_exptl_absorpt_empirical_full_max 1.952
_oxdiff_exptl_absorpt_empirical_full_min 0.277

loop_
_space_group_symop_operation_xyz
'x, y, z'
'-x+1/2, y+1/2, -z+1/2'
'-x, -y, -z'
'x-1/2, -y-1/2, z-1/2'

loop_
_atom_site_label
_atom_site_type_symbol
_atom_site_fract_x
_atom_site_fract_y
_atom_site_fract_z
_atom_site_U_iso_or_equiv
_atom_site_adp_type
_atom_site_occupancy
_atom_site_site_symmetry_order
_atom_site_calc_flag
_atom_site_refinement_flags_posn
_atom_site_refinement_flags_adp
_atom_site_refinement_flags_occupancy
_atom_site_disorder_assembly
_atom_site_disorder_group
Se1 Se 0.77618(7) 0.30865(3) 0.52564(2) 0.02717(17) Uani 1 1 d . . . . .
Se2 Se 0.49614(7) 0.61486(3) 0.59733(2) 0.02791(17) Uani 1 1 d . . . . .
O1 O 0.5271(5) 0.3292(2) 0.62697(15) 0.0290(9) Uani 1 1 d . . . . .
O2 O 0.4138(5) 0.4461(2) 0.65218(16) 0.0320(10) Uani 1 1 d . . . . .
O3 O 0.5904(5) 0.7658(2) 0.52291(16) 0.0326(10) Uani 1 1 d . . . . .
O4 O 0.7476(5) 0.7611(2) 0.44310(15) 0.0289(9) Uani 1 1 d . . . . .
O5 O 1.0609(5) 0.4284(2) 0.37171(15) 0.0284(9) Uani 1 1 d . . . . .
O6 O 0.9989(5) 0.3090(2) 0.42529(16) 0.0323(9) Uani 1 1 d . . . . .
N1 N 0.8705(5) 0.6261(2) 0.40641(16) 0.0217(9) Uani 1 1 d . . . . .
C1 C 0.6991(6) 0.4471(3) 0.5350(2) 0.0233(11) Uani 1 1 d . . . . .
C2 C 0.6427(6) 0.5116(3) 0.5497(2) 0.0228(11) Uani 1 1 d . . . . .
C3 C 0.6753(6) 0.5751(3) 0.5229(2) 0.0232(11) Uani 1 1 d . . . . .
C4 C 0.7666(6) 0.5725(3) 0.4805(2) 0.0220(11) Uani 1 1 d . . . . .
C5 C 0.8268(6) 0.5064(3) 0.4671(2) 0.0237(11) Uani 1 1 d . . . . .
C6 C 0.7956(6) 0.4450(3) 0.4941(2) 0.0242(11) Uani 1 1 d . . . . .
C7 C 0.8519(6) 0.3791(3) 0.4813(2) 0.0247(11) Uani 1 1 d . . . . .
C8 C 0.6673(6) 0.3834(3) 0.5588(2) 0.0233(11) Uani 1 1 d . . . . .
C9 C 0.5712(6) 0.3857(3) 0.5991(2) 0.0256(12) Uani 1 1 d . . . . .
C10 C 0.5102(6) 0.4524(3) 0.6139(2) 0.0257(12) Uani 1 1 d . . . . .
C11 C 0.5472(6) 0.5164(3) 0.5898(2) 0.0225(11) Uani 1 1 d . . . . .
C12 C 0.6114(6) 0.6374(3) 0.5393(2) 0.0259(12) Uani 1 1 d . . . . .
C13 C 0.6414(6) 0.7001(3) 0.5127(2) 0.0256(12) Uani 1 1 d . . . . .
C14 C 0.7298(6) 0.6975(3) 0.4690(2) 0.0243(11) Uani 1 1 d . . . . .
C15 C 0.7892(6) 0.6338(3) 0.4517(2) 0.0237(11) Uani 1 1 d . . . . .
C16 C 0.9456(6) 0.5651(3) 0.3968(2) 0.0240(11) Uani 1 1 d . . . . .
C17 C 0.9203(6) 0.5032(3) 0.4257(2) 0.0228(11) Uani 1 1 d . . . . .
C18 C 0.9765(6) 0.4356(3) 0.4131(2) 0.0252(12) Uani 1 1 d . . . . .
C19 C 0.9421(7) 0.3730(3) 0.4397(2) 0.0278(12) Uani 1 1 d . . . . .
C20 C 1.0493(6) 0.5574(3) 0.3562(2) 0.0252(12) Uani 1 1 d . . . . .
C21 C 1.1118(7) 0.6139(3) 0.3288(2) 0.0296(13) Uani 1 1 d . . . . .
H21 H 1.089196 0.661667 0.337376 0.036 Uiso 1 1 calc R . . . .
C22 C 1.2051(7) 0.6005(4) 0.2900(2) 0.0344(14) Uani 1 1 d . . . . .
H22 H 1.245005 0.638929 0.271529 0.041 Uiso 1 1 calc R . . . .
C23 C 1.2411(7) 0.5309(4) 0.2778(2) 0.0355(15) Uani 1 1 d . . . . .
H23 H 1.301203 0.522107 0.249752 0.043 Uiso 1 1 calc R . . . .
C24 C 1.1912(7) 0.4748(4) 0.3057(2) 0.0317(13) Uani 1 1 d . . . . .
H24 H 1.219325 0.427487 0.297907 0.038 Uiso 1 1 calc R . . . .
C25 C 1.0991(6) 0.4882(3) 0.3453(2) 0.0265(12) Uani 1 1 d . . . . .
C26 C 0.5823(7) 0.2602(3) 0.6148(2) 0.0313(13) Uani 1 1 d . . . . .
H26A H 0.690964 0.260607 0.617397 0.038 Uiso 1 1 calc R . . . .
H26B H 0.550154 0.247260 0.579020 0.038 Uiso 1 1 calc R . . . .
C27 C 0.5251(7) 0.2070(4) 0.6517(3) 0.0376(15) Uani 1 1 d . . . . .
H27A H 0.416892 0.210831 0.651848 0.045 Uiso 1 1 calc R . . . .
H27B H 0.566074 0.217311 0.686892 0.045 Uiso 1 1 calc R . . . .
C28 C 0.5677(9) 0.1311(4) 0.6363(4) 0.052(2) Uani 1 1 d . . . . .
H28A H 0.525128 0.120829 0.601260 0.062 Uiso 1 1 calc R . . . .
H28B H 0.675831 0.127961 0.635222 0.062 Uiso 1 1 calc R . . . .
C29 C 0.5143(13) 0.0756(5) 0.6735(4) 0.081(3) Uani 1 1 d . . . . .
H29A H 0.407533 0.070634 0.668779 0.122 Uiso 1 1 calc GR . . . .
H29B H 0.539943 0.090554 0.708982 0.122 Uiso 1 1 calc GR . . . .
H29C H 0.561122 0.029781 0.666861 0.122 Uiso 1 1 calc GR . . . .
C30 C 0.3753(7) 0.5100(3) 0.6797(2) 0.0308(13) Uani 1 1 d . . . . .
H30A H 0.320016 0.542990 0.656155 0.037 Uiso 1 1 calc R . . . .
H30B H 0.465234 0.534477 0.693266 0.037 Uiso 1 1 calc R . . . .
C31 C 0.2823(7) 0.4887(4) 0.7233(2) 0.0338(14) Uani 1 1 d . . . . .
H31A H 0.250423 0.532351 0.740893 0.041 Uiso 1 1 calc R . . . .
H31B H 0.192957 0.464591 0.708723 0.041 Uiso 1 1 calc R . . . .
C32 C 0.3549(8) 0.4410(4) 0.7623(3) 0.0454(17) Uani 1 1 d . . . . .
H32A H 0.445290 0.464304 0.776786 0.054 Uiso 1 1 calc R . . . .
H32B H 0.384081 0.396400 0.745340 0.054 Uiso 1 1 calc R . . . .
C33 C 0.2556(10) 0.4228(5) 0.8065(3) 0.058(2) Uani 1 1 d . . . . .
H33A H 0.164113 0.401468 0.792284 0.087 Uiso 1 1 calc GR . . . .
H33B H 0.233111 0.466308 0.825305 0.087 Uiso 1 1 calc GR . . . .
H33C H 0.306067 0.388953 0.829971 0.087 Uiso 1 1 calc GR . . . .
C34 C 0.5197(7) 0.7776(3) 0.5703(2) 0.0324(13) Uani 1 1 d . . . . .
H34A H 0.584160 0.761822 0.599896 0.039 Uiso 1 1 calc R . . . .
H34B H 0.426781 0.750398 0.570411 0.039 Uiso 1 1 calc R . . . .
C35 C 0.4890(9) 0.8562(4) 0.5744(3) 0.0437(17) Uani 1 1 d . . . . .
H35A H 0.582310 0.882523 0.571410 0.052 Uiso 1 1 calc R . . . .
H35B H 0.453007 0.866198 0.608914 0.052 Uiso 1 1 calc R . . . .
C36 C 0.3780(10) 0.8843(5) 0.5341(3) 0.056(2) Uani 1 1 d . . . . .
H36A H 0.285483 0.857074 0.535958 0.067 Uiso 1 1 calc R . . . .
H36B H 0.415641 0.876767 0.499455 0.067 Uiso 1 1 calc R . . . .
C37 C 0.3462(12) 0.9630(5) 0.5413(4) 0.067(3) Uani 1 1 d . . . . .
H37A H 0.283368 0.980239 0.512204 0.101 Uiso 1 1 calc GR . . . .
H37B H 0.438699 0.989694 0.542945 0.101 Uiso 1 1 calc GR . . . .
H37C H 0.296104 0.969924 0.573388 0.101 Uiso 1 1 calc GR . . . .
C38 C 0.8639(8) 0.8056(4) 0.4648(3) 0.0388(15) Uani 1 1 d . . . . .
H38A H 0.955184 0.777458 0.470154 0.047 Uiso 1 1 calc R . . . .
H38B H 0.836688 0.824557 0.498556 0.047 Uiso 1 1 calc R . . . .
C39 C 0.8881(8) 0.8660(4) 0.4281(3) 0.0418(16) Uani 1 1 d . . . . .
H39A H 0.799221 0.896327 0.425350 0.050 Uiso 1 1 calc R . . . .
H39B H 0.904645 0.846610 0.393444 0.050 Uiso 1 1 calc R . . . .
C40 C 1.0187(10) 0.9107(5) 0.4461(4) 0.059(2) Uani 1 1 d . . . . .
H40A H 1.000483 0.930791 0.480408 0.071 Uiso 1 1 calc R . . . .
H40B H 1.106405 0.879785 0.449923 0.071 Uiso 1 1 calc R . . . .
C41 C 1.0500(11) 0.9708(5) 0.4099(4) 0.070(3) Uani 1 1 d . . . . .
H41A H 1.061303 0.951672 0.375203 0.104 Uiso 1 1 calc GR . . . .
H41B H 1.140722 0.994919 0.421791 0.104 Uiso 1 1 calc GR . . . .
H41C H 0.968390 1.004729 0.409031 0.104 Uiso 1 1 calc GR . . . .
C42 C 0.8401(7) 0.6786(3) 0.3645(2) 0.0289(12) Uani 1 1 d . . . . .
H42A H 0.903584 0.720238 0.370132 0.043 Uiso 1 1 calc GR . . . .
H42B H 0.737071 0.693343 0.364336 0.043 Uiso 1 1 calc GR . . . .
H42C H 0.859716 0.656774 0.331257 0.043 Uiso 1 1 calc GR . . . .
C43 C 0.9219(9) 0.2799(4) 0.3787(3) 0.0518(19) Uani 1 1 d . . . . .
H43A H 0.876989 0.319024 0.357828 0.062 Uiso 1 1 calc R . . . .
H43B H 0.842735 0.247296 0.388531 0.062 Uiso 1 1 calc R . . . .
C44 C 1.0310(11) 0.2399(5) 0.3475(3) 0.061(2) Uani 1 1 d . . . . .
H44A H 0.980857 0.223088 0.315108 0.073 Uiso 1 1 calc R . . . .
H44B H 1.110169 0.272926 0.338364 0.073 Uiso 1 1 calc R . . . .
C45 C 1.0976(10) 0.1775(5) 0.3759(3) 0.060(2) Uani 1 1 d . . . . .
H45A H 1.018560 0.147110 0.388705 0.071 Uiso 1 1 calc R . . . .
H45B H 1.158577 0.194521 0.406018 0.071 Uiso 1 1 calc R . . . .
C46 C 1.1923(11) 0.1337(6) 0.3408(4) 0.070(3) Uani 1 1 d . . . . .
H46A H 1.131144 0.115484 0.311644 0.105 Uiso 1 1 calc GR . . . .
H46B H 1.236147 0.093692 0.360319 0.105 Uiso 1 1 calc GR . . . .
H46C H 1.270249 0.163816 0.328080 0.105 Uiso 1 1 calc GR . . . .
S1 S 0.5815(2) 0.67830(12) 0.77278(8) 0.0531(5) Uani 1 1 d . . . . .
F1 F 0.3646(7) 0.6796(4) 0.7024(2) 0.093(2) Uani 1 1 d . . . . .
F2 F 0.3928(11) 0.7761(4) 0.7455(3) 0.133(4) Uani 1 1 d . . . . .
F3 F 0.3006(6) 0.6874(6) 0.7789(3) 0.123(3) Uani 1 1 d . . . . .
O7 O 0.5724(8) 0.6042(4) 0.7710(3) 0.083(2) Uani 1 1 d . . . . .
O8 O 0.5947(6) 0.7112(3) 0.8220(2) 0.0548(14) Uani 1 1 d . . . . .
O9 O 0.6779(9) 0.7062(5) 0.7361(3) 0.107(3) Uani 1 1 d . . . . .
C47 C 0.4050(11) 0.7083(5) 0.7467(4) 0.068(3) Uani 1 1 d . . . . .

loop_
_atom_site_aniso_label
_atom_site_aniso_U_11
_atom_site_aniso_U_22
_atom_site_aniso_U_33
_atom_site_aniso_U_23
_atom_site_aniso_U_13
_atom_site_aniso_U_12
Se1 0.0290(3) 0.0255(3) 0.0278(3) 0.0020(2) 0.0088(2) 0.0012(2)
Se2 0.0313(3) 0.0280(3) 0.0255(3) -0.0035(2) 0.0122(2) -0.0003(3)
O1 0.033(2) 0.028(2) 0.027(2) 0.0060(17) 0.0101(17) -0.0032(17)
O2 0.037(2) 0.034(2) 0.028(2) -0.0042(18) 0.0200(18) -0.0065(19)
O3 0.041(2) 0.025(2) 0.033(2) -0.0024(18) 0.0160(19) 0.0037(18)
O4 0.034(2) 0.025(2) 0.028(2) 0.0034(16) 0.0069(17) -0.0021(17)
O5 0.032(2) 0.031(2) 0.0230(19) 0.0001(17) 0.0101(17) 0.0039(18)
O6 0.038(2) 0.031(2) 0.029(2) -0.0041(18) 0.0089(18) 0.0086(19)
N1 0.025(2) 0.025(2) 0.016(2) 0.0024(18) 0.0061(18) -0.0012(19)
C1 0.024(3) 0.030(3) 0.017(2) 0.000(2) 0.004(2) -0.005(2)
C2 0.024(3) 0.028(3) 0.016(2) 0.000(2) 0.004(2) -0.003(2)
C3 0.025(3) 0.025(3) 0.019(2) 0.000(2) -0.001(2) -0.004(2)
C4 0.019(2) 0.028(3) 0.019(2) -0.001(2) 0.005(2) 0.000(2)
C5 0.026(3) 0.028(3) 0.017(2) -0.002(2) 0.003(2) -0.001(2)
C6 0.022(3) 0.029(3) 0.022(3) -0.001(2) 0.006(2) -0.003(2)
C7 0.026(3) 0.026(3) 0.022(3) 0.002(2) 0.002(2) -0.003(2)
C8 0.020(3) 0.026(3) 0.024(3) 0.000(2) 0.004(2) 0.002(2)
C9 0.028(3) 0.030(3) 0.019(2) 0.003(2) 0.004(2) -0.002(2)
C10 0.026(3) 0.033(3) 0.019(2) 0.000(2) 0.008(2) -0.003(2)
C11 0.023(3) 0.027(3) 0.018(2) -0.001(2) 0.001(2) 0.000(2)
C12 0.028(3) 0.032(3) 0.019(2) -0.005(2) 0.006(2) 0.000(2)
C13 0.026(3) 0.029(3) 0.022(3) -0.003(2) 0.004(2) 0.005(2)
C14 0.028(3) 0.023(3) 0.023(3) 0.000(2) 0.009(2) -0.004(2)
C15 0.025(3) 0.028(3) 0.019(2) 0.000(2) 0.007(2) -0.005(2)
C16 0.022(3) 0.033(3) 0.017(2) 0.001(2) 0.005(2) -0.003(2)
C17 0.020(2) 0.026(3) 0.022(3) -0.001(2) 0.006(2) 0.001(2)
C18 0.027(3) 0.031(3) 0.018(2) -0.003(2) 0.007(2) 0.004(2)
C19 0.032(3) 0.029(3) 0.023(3) -0.001(2) 0.004(2) 0.005(2)
C20 0.022(3) 0.036(3) 0.019(3) 0.000(2) 0.006(2) 0.001(2)
C21 0.031(3) 0.036(3) 0.023(3) 0.004(2) 0.007(2) -0.001(3)
C22 0.029(3) 0.049(4) 0.026(3) 0.008(3) 0.009(2) -0.004(3)
C23 0.028(3) 0.058(4) 0.022(3) 0.000(3) 0.012(2) 0.001(3)
C24 0.029(3) 0.044(4) 0.023(3) -0.001(3) 0.010(2) 0.004(3)
C25 0.027(3) 0.034(3) 0.019(3) -0.001(2) 0.004(2) -0.001(2)
C26 0.032(3) 0.030(3) 0.032(3) 0.004(3) 0.001(3) 0.000(3)
C27 0.033(3) 0.040(4) 0.039(4) 0.013(3) 0.007(3) 0.002(3)
C28 0.048(4) 0.036(4) 0.072(5) 0.013(4) 0.008(4) -0.003(3)
C29 0.103(8) 0.051(5) 0.089(7) 0.032(5) -0.006(6) -0.013(6)
C30 0.035(3) 0.033(3) 0.025(3) -0.004(2) 0.010(2) -0.001(3)
C31 0.033(3) 0.043(4) 0.026(3) -0.004(3) 0.010(3) -0.001(3)
C32 0.044(4) 0.056(5) 0.037(4) 0.009(3) 0.014(3) 0.005(3)
C33 0.060(5) 0.076(6) 0.041(4) 0.016(4) 0.020(4) 0.008(5)
C34 0.039(3) 0.032(3) 0.027(3) -0.005(2) 0.013(3) 0.001(3)
C35 0.051(4) 0.038(4) 0.043(4) -0.010(3) 0.015(3) 0.003(3)
C36 0.054(5) 0.052(5) 0.062(5) -0.006(4) 0.009(4) 0.018(4)
C37 0.082(7) 0.053(5) 0.069(6) -0.001(4) 0.019(5) 0.017(5)
C38 0.036(3) 0.035(3) 0.046(4) 0.005(3) 0.002(3) -0.007(3)
C39 0.050(4) 0.031(3) 0.046(4) 0.001(3) 0.011(3) -0.005(3)
C40 0.057(5) 0.048(5) 0.073(6) 0.011(4) 0.004(4) -0.017(4)
C41 0.073(6) 0.053(5) 0.084(7) 0.016(5) 0.017(5) -0.020(5)
C42 0.036(3) 0.029(3) 0.023(3) 0.007(2) 0.007(2) 0.003(2)
C43 0.052(5) 0.044(4) 0.058(5) -0.018(4) -0.001(4) 0.001(4)
C44 0.076(6) 0.057(5) 0.049(5) -0.018(4) 0.003(4) -0.001(5)
C45 0.060(5) 0.070(6) 0.049(5) -0.008(4) 0.011(4) -0.007(4)
C46 0.073(6) 0.082(7) 0.056(5) -0.018(5) 0.007(5) 0.013(5)
S1 0.0480(10) 0.0564(12) 0.0556(11) -0.0228(9) 0.0077(9) 0.0032(9)
F1 0.107(5) 0.117(5) 0.054(3) -0.046(3) -0.021(3) 0.050(4)
F2 0.210(9) 0.087(5) 0.094(5) -0.035(4) -0.069(6) 0.080(6)
F3 0.038(3) 0.242(10) 0.091(5) -0.059(6) 0.011(3) 0.006(4)
O7 0.088(5) 0.056(4) 0.102(5) -0.041(4) -0.023(4) 0.022(4)
O8 0.050(3) 0.055(3) 0.058(3) -0.028(3) -0.004(3) 0.010(3)
O9 0.089(6) 0.143(8) 0.094(6) -0.010(6) 0.043(5) -0.043(6)
C47 0.068(6) 0.074(6) 0.061(5) -0.041(5) -0.009(5) 0.024(5)

loop_
_atom_type_symbol
_atom_type_description
_atom_type_scat_dispersion_real
_atom_type_scat_dispersion_imag
_atom_type_scat_source
C C 0.0181 0.0091 'International Tables Vol C Tables 4.2.6.8 and 6.1.1.4'
H H 0.0000 0.0000 'International Tables Vol C Tables 4.2.6.8 and 6.1.1.4'
F F 0.0727 0.0534 'International Tables Vol C Tables 4.2.6.8 and 6.1.1.4'
N N 0.0311 0.0180 'International Tables Vol C Tables 4.2.6.8 and 6.1.1.4'
O O 0.0492 0.0322 'International Tables Vol C Tables 4.2.6.8 and 6.1.1.4'
S S 0.3331 0.5567 'International Tables Vol C Tables 4.2.6.8 and 6.1.1.4'
Se Se -0.7943 1.1372 'International Tables Vol C Tables 4.2.6.8 and 6.1.1.4'

loop_
_geom_angle_atom_site_label_1
_geom_angle_atom_site_label_2
_geom_angle_atom_site_label_3
_geom_angle
_geom_angle_site_symmetry_1
_geom_angle_site_symmetry_3
_geom_angle_publ_flag
C7 Se1 C8 88.6(2) . . ?
C11 Se2 C12 89.2(2) . . ?
C9 O1 C26 118.2(4) . . ?
C10 O2 C30 118.0(5) . . ?
C13 O3 C34 119.0(5) . . ?
C14 O4 C38 114.3(5) . . ?
C18 O5 C25 118.8(5) . . ?
C19 O6 C43 112.3(5) . . ?
C15 N1 C42 116.8(5) . . ?
C16 N1 C15 121.5(5) . . ?
C16 N1 C42 119.9(4) . . ?
C2 C1 C6 119.3(5) . . ?
C2 C1 C8 123.1(5) . . ?
C8 C1 C6 117.6(5) . . ?
C1 C2 C3 120.7(5) . . ?
C1 C2 C11 121.4(5) . . ?
C11 C2 C3 117.8(5) . . ?
C4 C3 C2 120.0(5) . . ?
C12 C3 C2 117.2(5) . . ?
C12 C3 C4 122.9(5) . . ?
C5 C4 C3 118.4(5) . . ?
C15 C4 C3 119.8(5) . . ?
C15 C4 C5 121.7(5) . . ?
C6 C5 C4 121.0(5) . . ?
C6 C5 C17 119.9(5) . . ?
C17 C5 C4 119.0(5) . . ?
C5 C6 C1 120.5(5) . . ?
C5 C6 C7 122.2(5) . . ?
C7 C6 C1 117.3(5) . . ?
C6 C7 Se1 108.9(4) . . ?
C6 C7 C19 120.0(5) . . ?
C19 C7 Se1 131.1(5) . . ?
C1 C8 Se1 107.6(4) . . ?
C1 C8 C9 117.4(5) . . ?
C9 C8 Se1 134.9(4) . . ?
O1 C9 C8 126.1(5) . . ?
O1 C9 C10 114.3(5) . . ?
C8 C9 C10 119.6(5) . . ?
O2 C10 C9 113.1(5) . . ?
O2 C10 C11 125.2(5) . . ?
C11 C10 C9 121.6(5) . . ?
C2 C11 Se2 107.7(4) . . ?
C2 C11 C10 116.8(5) . . ?
C10 C11 Se2 135.5(4) . . ?
C3 C12 Se2 108.0(4) . . ?
C3 C12 C13 117.6(5) . . ?
C13 C12 Se2 134.3(4) . . ?
O3 C13 C12 126.5(5) . . ?
O3 C13 C14 113.7(5) . . ?
C12 C13 C14 119.8(5) . . ?
O4 C14 C13 116.2(5) . . ?
O4 C14 C15 121.8(5) . . ?
C15 C14 C13 121.9(5) . . ?
C4 C15 N1 117.0(5) . . ?
C4 C15 C14 117.7(5) . . ?
C14 C15 N1 125.2(5) . . ?
N1 C16 C17 119.8(5) . . ?
N1 C16 C20 124.5(5) . . ?
C17 C16 C20 115.7(5) . . ?
C5 C17 C16 119.7(5) . . ?
C5 C17 C18 117.1(5) . . ?
C16 C17 C18 123.0(5) . . ?
O5 C18 C17 119.9(5) . . ?
O5 C18 C19 117.0(5) . . ?
C19 C18 C17 122.9(5) . . ?
O6 C19 C7 122.1(5) . . ?
O6 C19 C18 120.1(5) . . ?
C7 C19 C18 117.8(5) . . ?
C21 C20 C16 125.6(6) . . ?
C25 C20 C16 117.6(5) . . ?
C25 C20 C21 116.7(5) . . ?
C22 C21 C20 120.8(6) . . ?
C21 C22 C23 120.1(6) . . ?
C24 C23 C22 121.1(6) . . ?
C23 C24 C25 118.9(6) . . ?
O5 C25 C20 124.3(5) . . ?
O5 C25 C24 113.7(5) . . ?
C24 C25 C20 122.0(6) . . ?
O1 C26 C27 108.9(5) . . ?
C26 C27 C28 110.6(6) . . ?
C29 C28 C27 112.2(8) . . ?
O2 C30 C31 108.2(5) . . ?
C32 C31 C30 115.2(6) . . ?
C31 C32 C33 112.6(6) . . ?
O3 C34 C35 107.8(5) . . ?
C34 C35 C36 114.4(6) . . ?
C35 C36 C37 112.3(8) . . ?
O4 C38 C39 108.5(6) . . ?
C38 C39 C40 111.2(7) . . ?
C41 C40 C39 113.2(8) . . ?
O6 C43 C44 109.0(7) . . ?
C45 C44 C43 112.7(8) . . ?
C44 C45 C46 110.8(8) . . ?
O7 S1 O8 117.8(4) . . ?
O7 S1 O9 112.5(6) . . ?
O7 S1 C47 104.4(5) . . ?
O8 S1 O9 114.5(5) . . ?
O8 S1 C47 103.6(4) . . ?
O9 S1 C47 101.7(6) . . ?
F1 C47 S1 114.0(6) . . ?
F1 C47 F3 104.4(9) . . ?
F2 C47 S1 113.3(8) . . ?
F2 C47 F1 111.6(9) . . ?
F2 C47 F3 103.9(9) . . ?
F3 C47 S1 108.6(7) . . ?

loop_
_geom_bond_atom_site_label_1
_geom_bond_atom_site_label_2
_geom_bond_distance
_geom_bond_site_symmetry_2
_geom_bond_publ_flag
Se1 C7 1.907(6) . ?
Se1 C8 1.947(6) . ?
Se2 C11 1.919(6) . ?
Se2 C12 1.929(6) . ?
O1 C9 1.358(7) . ?
O1 C26 1.432(7) . ?
O2 C10 1.367(7) . ?
O2 C30 1.449(7) . ?
O3 C13 1.350(7) . ?
O3 C34 1.437(7) . ?
O4 C14 1.385(7) . ?
O4 C38 1.442(8) . ?
O5 C18 1.362(7) . ?
O5 C25 1.371(7) . ?
O6 C19 1.368(7) . ?
O6 C43 1.474(9) . ?
N1 C15 1.432(7) . ?
N1 C16 1.364(7) . ?
N1 C42 1.486(7) . ?
C1 C2 1.379(8) . ?
C1 C6 1.414(7) . ?
C1 C8 1.384(8) . ?
C2 C3 1.420(8) . ?
C2 C11 1.394(7) . ?
C3 C4 1.415(7) . ?
C3 C12 1.385(8) . ?
C4 C5 1.408(8) . ?
C4 C15 1.395(8) . ?
C5 C6 1.387(8) . ?
C5 C17 1.408(7) . ?
C6 C7 1.388(8) . ?
C7 C19 1.396(8) . ?
C8 C9 1.401(8) . ?
C9 C10 1.431(8) . ?
C10 C11 1.405(8) . ?
C12 C13 1.400(8) . ?
C13 C14 1.428(8) . ?
C14 C15 1.397(8) . ?
C16 C17 1.411(8) . ?
C16 C20 1.460(7) . ?
C17 C18 1.415(8) . ?
C18 C19 1.408(8) . ?
C20 C21 1.413(8) . ?
C20 C25 1.409(8) . ?
C21 C22 1.376(8) . ?
C22 C23 1.388(10) . ?
C23 C24 1.369(9) . ?
C24 C25 1.386(8) . ?
C26 C27 1.498(8) . ?
C27 C28 1.536(10) . ?
C28 C29 1.520(11) . ?
C30 C31 1.506(8) . ?
C31 C32 1.483(10) . ?
C32 C33 1.537(10) . ?
C34 C35 1.507(9) . ?
C35 C36 1.513(11) . ?
C36 C37 1.521(11) . ?
C38 C39 1.507(9) . ?
C39 C40 1.512(11) . ?
C40 C41 1.505(11) . ?
C43 C44 1.513(11) . ?
C44 C45 1.498(13) . ?
C45 C46 1.528(12) . ?
S1 O7 1.395(7) . ?
S1 O8 1.420(5) . ?
S1 O9 1.429(8) . ?
S1 C47 1.805(10) . ?
F1 C47 1.308(9) . ?
F2 C47 1.277(12) . ?
F3 C47 1.358(13) . ?
